data_7242549
loop_
_publ_author_name
'Shu, Yuanhong'
'Ye, Kaiqi'
'Yue, Yuan'
'Sun, Jingbo'
'Wang, Haoran'
'Zhong, Jiangbin'
'Yang, Xiqiao'
'Gao, Hongqiang'
'Lu, Ran'

_publ_section_title
;
 Fluorine as a robust balancer for tuning the reactivity of
 topo-photoreactions of chalcones and the photomechanical effects of
 molecular crystals
;
_journal_issue 34
_journal_name_full CrystEngComm
_journal_page_first 5856
_journal_page_last 5868
_journal_paper_doi 10.1039/D1CE00086A
_journal_volume 23
_journal_year 2021
_chemical_formula_moiety 'C30 H18 Br2 F4 O2'
_chemical_formula_sum 'C30 H18 Br2 F4 O2'
_chemical_formula_weight 646.26
_space_group_crystal_system monoclinic
_space_group_IT_number 9
_space_group_name_Hall 'C -2yc'
_space_group_name_H-M_alt 'C 1 c 1'
_atom_sites_solution_hydrogens geom
_atom_sites_solution_primary iterative
_audit_creation_date 2019-11-18
_audit_creation_method
;
Olex2 1.2
(compiled 2018.05.29 svn.r3508 for OlexSys, GUI svn.r5506)
;
_audit_update_record
;
2019-12-30 deposited with the CCDC.	2021-03-26 downloaded from the CCDC.
;
_cell_angle_alpha 90
_cell_angle_beta 114.764(11)
_cell_angle_gamma 90
_cell_formula_units_Z 4
_cell_length_a 12.606(5)
_cell_length_b 24.432(10)
_cell_length_c 9.056(3)
_cell_measurement_reflns_used 7718
_cell_measurement_temperature 100(2)
_cell_measurement_theta_max 27.478
_cell_measurement_theta_min 2.733
_cell_volume 2532.7(17)
_computing_cell_refinement 'SAINT V8.38A (?, 2016)'
_computing_data_reduction 'SAINT V8.38A (?, 2016)'
_computing_molecular_graphics 'Olex2 (Dolomanov et al., 2009)'
_computing_publication_material 'Olex2 (Dolomanov et al., 2009)'
_computing_structure_refinement 'XL (Sheldrick, 2008)'
_computing_structure_solution 'olex2.solve (Bourhis et al., 2015)'
_diffrn_ambient_temperature 99.98
_diffrn_measured_fraction_theta_full 0.999
_diffrn_measured_fraction_theta_max 0.986
_diffrn_measurement_device_type 'Bruker APEX-II CCD'
_diffrn_measurement_method '\f and \w scans'
_diffrn_radiation_type MoK\a
_diffrn_radiation_wavelength 0.71073
_diffrn_reflns_av_R_equivalents 0.1153
_diffrn_reflns_av_unetI/netI 0.0997
_diffrn_reflns_Laue_measured_fraction_full 0.999
_diffrn_reflns_Laue_measured_fraction_max 0.986
_diffrn_reflns_limit_h_max 16
_diffrn_reflns_limit_h_min -16
_diffrn_reflns_limit_k_max 31
_diffrn_reflns_limit_k_min -31
_diffrn_reflns_limit_l_max 11
_diffrn_reflns_limit_l_min -11
_diffrn_reflns_number 32886
_diffrn_reflns_point_group_measured_fraction_full 0.998
_diffrn_reflns_point_group_measured_fraction_max 0.981
_diffrn_reflns_theta_full 25.242
_diffrn_reflns_theta_max 27.900
_diffrn_reflns_theta_min 2.986
_diffrn_standards_number 0
_exptl_absorpt_coefficient_mu 3.258
_exptl_absorpt_correction_T_max 1
_exptl_absorpt_correction_T_min 0.1
_exptl_absorpt_correction_type analytical
_exptl_crystal_colour colourless
_exptl_crystal_colour_primary colourless
_exptl_crystal_density_diffrn 1.695
_exptl_crystal_description needle
_exptl_crystal_F_000 1280
_exptl_crystal_size_max 0.31
_exptl_crystal_size_mid 0.29
_exptl_crystal_size_min 0.09
_refine_diff_density_max 0.368
_refine_diff_density_min -0.402
_refine_diff_density_rms 0.055
_refine_ls_abs_structure_details
;
 Flack x determined using 1265 quotients [(I+)-(I-)]/[(I+)+(I-)]
 (Parsons, Flack and Wagner, Acta Cryst. B69 (2013) 249-259).
;
_refine_ls_abs_structure_Flack 0.040(8)
_refine_ls_extinction_method none
_refine_ls_goodness_of_fit_ref 0.952
_refine_ls_hydrogen_treatment constr
_refine_ls_matrix_type full
_refine_ls_number_parameters 343
_refine_ls_number_reflns 5934
_refine_ls_number_restraints 2
_refine_ls_restrained_S_all 0.952
_refine_ls_R_factor_all 0.1053
_refine_ls_R_factor_gt 0.0456
_refine_ls_shift/su_max 0.001
_refine_ls_shift/su_mean 0.000
_refine_ls_structure_factor_coef Fsqd
_refine_ls_weighting_details 'w=1/[\s^2^(Fo^2^)+(0.0287P)^2^] where P=(Fo^2^+2Fc^2^)/3'
_refine_ls_weighting_scheme calc
_refine_ls_wR_factor_gt 0.0777
_refine_ls_wR_factor_ref 0.0908
_reflns_Friedel_coverage 0.983
_reflns_Friedel_fraction_full 0.997
_reflns_Friedel_fraction_max 0.975
_reflns_number_gt 3538
_reflns_number_total 5934
_reflns_threshold_expression 'I > 2\s(I)'
_cod_data_source_file d1ce00086a31.cif
_cod_data_source_block D-2FChBr-4
_cod_depositor_comments 'Adding full bibliography for 7242537--7242549.cif.'
_cod_original_cell_volume 2532.6(16)
_cod_database_code 7242549
_shelx_shelxl_version_number 2014/7
_shelx_space_group_comment
;
The symmetry employed for this shelxl refinement is uniquely defined
by the following loop, which should always be used as a source of
symmetry information in preference to the above space-group names.
They are only intended as comments.
;
_shelx_estimated_absorpt_t_max 0.990
_shelx_estimated_absorpt_t_min 0.112
_olex2_refinement_description
;
1. Fixed Uiso
 At 1.2 times of:
  All C(H) groups
2.a Ternary CH refined with riding coordinates:
 C4(H4), C5(H5), C6(H6), C14(H14)
2.b Aromatic/amide H refined with riding coordinates:
 C0AA(H0AA), C3(H3), C9(H9), C10(H10), C13(H13), C16(H16), C18(H18), C20(H20),
 C23(H23), C24(H24), C26(H26), C27(H27), C28(H28), C29(H29)
;
_olex2_submission_special_instructions 'No special instructions were received'

loop_
_space_group_symop_operation_xyz
'x, y, z'
'x, -y, z+1/2'
'x+1/2, y+1/2, z'
'x+1/2, -y+1/2, z+1/2'

loop_
_atom_site_label
_atom_site_type_symbol
_atom_site_fract_x
_atom_site_fract_y
_atom_site_fract_z
_atom_site_U_iso_or_equiv
_atom_site_adp_type
_atom_site_occupancy
_atom_site_site_symmetry_order
_atom_site_calc_flag
_atom_site_refinement_flags_posn
_atom_site_refinement_flags_adp
_atom_site_refinement_flags_occupancy
_atom_site_disorder_assembly
_atom_site_disorder_group
Br1 Br 0.56325(7) 0.93154(3) 0.07848(10) 0.0682(3) Uani 1 1 d . . . . .
Br2 Br 0.04043(7) 0.87516(4) 0.63093(9) 0.0729(3) Uani 1 1 d . . . . .
O1 O 0.7752(4) 0.7402(2) 0.6665(7) 0.0673(16) Uani 1 1 d . . . . .
F2 F 0.1717(5) 0.5801(2) 0.2054(8) 0.126(3) Uani 1 1 d . . . . .
F3 F 0.3834(5) 0.4756(2) 0.6584(8) 0.0941(16) Uani 1 1 d . . . . .
F4 F 0.6672(5) 0.4976(2) 0.4273(8) 0.107(2) Uani 1 1 d . . . . .
F5 F 0.9583(4) 0.5480(2) 0.9251(8) 0.112(2) Uani 1 1 d . . . . .
O6 O 0.5784(4) 0.7863(2) 0.7512(6) 0.0606(14) Uani 1 1 d . . . . .
C1 C 0.4114(5) 0.6166(3) 0.5754(9) 0.0406(18) Uani 1 1 d . . . . .
C0AA C 0.2744(7) 0.5269(4) 0.4277(12) 0.067(2) Uani 1 1 d . . . . .
H0AA H 0.2272 0.4961 0.3772 0.081 Uiso 1 1 calc R . . . .
C2 C 0.3619(7) 0.5236(3) 0.5785(11) 0.058(2) Uani 1 1 d . . . . .
C3 C 0.4291(6) 0.5674(3) 0.6571(9) 0.0476(17) Uani 1 1 d . . . . .
H3 H 0.4868 0.5640 0.7656 0.057 Uiso 1 1 calc R . . . .
C4 C 0.4881(5) 0.6636(2) 0.6630(8) 0.0363(15) Uani 1 1 d . . . . .
H4 H 0.4838 0.6706 0.7691 0.044 Uiso 1 1 calc R . . . .
C5 C 0.4750(5) 0.7177(2) 0.5662(8) 0.0364(15) Uani 1 1 d . . . . .
H5 H 0.4038 0.7185 0.4608 0.044 Uiso 1 1 calc R . . . .
C6 C 0.5884(5) 0.7025(2) 0.5466(8) 0.0373(16) Uani 1 1 d . . . . .
H6 H 0.5667 0.6820 0.4423 0.045 Uiso 1 1 calc R . . . .
C7 C 0.6776(5) 0.7446(3) 0.5609(9) 0.0433(17) Uani 1 1 d . . . . .
C8 C 0.6482(5) 0.7880(3) 0.4395(8) 0.0409(16) Uani 1 1 d . . . . .
C9 C 0.5375(5) 0.7953(3) 0.3168(8) 0.0453(17) Uani 1 1 d . . . . .
H9 H 0.4776 0.7702 0.3081 0.054 Uiso 1 1 calc R . . . .
C10 C 0.5115(6) 0.8369(3) 0.2093(8) 0.0501(19) Uani 1 1 d . . . . .
H10 H 0.4342 0.8415 0.1280 0.060 Uiso 1 1 calc R . . . .
C11 C 0.5979(5) 0.8719(3) 0.2199(8) 0.0453(17) Uani 1 1 d . . . . .
C12 C 0.2572(7) 0.5752(4) 0.3527(12) 0.071(3) Uani 1 1 d . . . . .
C13 C 0.3233(6) 0.6206(3) 0.4212(10) 0.056(2) Uani 1 1 d . . . . .
H13 H 0.3086 0.6542 0.3633 0.067 Uiso 1 1 calc R . . . .
C14 C 0.6185(5) 0.6616(3) 0.6850(7) 0.0377(16) Uani 1 1 d . . . . .
H14 H 0.6665 0.6815 0.7882 0.045 Uiso 1 1 calc R . . . .
C15 C 0.6829(5) 0.6114(3) 0.6823(8) 0.0386(16) Uani 1 1 d . . . . .
C16 C 0.7908(5) 0.6008(3) 0.8093(8) 0.0490(19) Uani 1 1 d . . . . .
H16 H 0.8215 0.6244 0.9010 0.059 Uiso 1 1 calc R . . . .
C17 C 0.8518(6) 0.5560(3) 0.7997(12) 0.062(2) Uani 1 1 d . . . . .
C18 C 0.8153(7) 0.5212(3) 0.6767(12) 0.065(2) Uani 1 1 d . . . . .
H18 H 0.8605 0.4904 0.6739 0.078 Uiso 1 1 calc R . . . .
C19 C 0.7090(7) 0.5320(3) 0.5546(11) 0.062(2) Uani 1 1 d . . . . .
C20 C 0.6427(6) 0.5758(3) 0.5532(9) 0.0499(19) Uani 1 1 d . . . . .
H20 H 0.5693 0.5818 0.4641 0.060 Uiso 1 1 calc R . . . .
C21 C 0.4857(5) 0.7660(3) 0.6699(8) 0.0411(17) Uani 1 1 d . . . . .
C22 C 0.3776(5) 0.7886(3) 0.6721(8) 0.0391(16) Uani 1 1 d . . . . .
C23 C 0.2697(6) 0.7617(3) 0.6031(9) 0.0473(18) Uani 1 1 d . . . . .
H23 H 0.2652 0.7259 0.5598 0.057 Uiso 1 1 calc R . . . .
C24 C 0.1708(6) 0.7864(3) 0.5976(8) 0.0474(18) Uani 1 1 d . . . . .
H24 H 0.0980 0.7677 0.5530 0.057 Uiso 1 1 calc R . . . .
C25 C 0.1778(6) 0.8380(3) 0.6568(8) 0.0495(18) Uani 1 1 d . . . . .
C26 C 0.2821(6) 0.8647(3) 0.7295(9) 0.058(2) Uani 1 1 d . . . . .
H26 H 0.2857 0.9004 0.7731 0.070 Uiso 1 1 calc R . . . .
C27 C 0.3819(6) 0.8391(3) 0.7389(9) 0.0521(19) Uani 1 1 d . . . . .
H27 H 0.4552 0.8569 0.7929 0.063 Uiso 1 1 calc R . . . .
C28 C 0.7345(5) 0.8235(3) 0.4445(10) 0.062(2) Uani 1 1 d . . . . .
H28 H 0.8119 0.8190 0.5256 0.074 Uiso 1 1 calc R . . . .
C29 C 0.7106(6) 0.8649(3) 0.3350(10) 0.064(2) Uani 1 1 d . . . . .
H29 H 0.7710 0.8887 0.3379 0.077 Uiso 1 1 calc R . . . .

loop_
_atom_site_aniso_label
_atom_site_aniso_U_11
_atom_site_aniso_U_22
_atom_site_aniso_U_33
_atom_site_aniso_U_23
_atom_site_aniso_U_13
_atom_site_aniso_U_12
Br1 0.0769(5) 0.0538(5) 0.0613(5) 0.0104(4) 0.0164(4) -0.0162(4)
Br2 0.0546(4) 0.1031(7) 0.0610(5) -0.0004(5) 0.0241(4) 0.0248(5)
O1 0.029(2) 0.070(3) 0.077(4) 0.019(3) -0.003(2) -0.001(2)
F2 0.102(4) 0.096(4) 0.102(5) -0.025(4) -0.034(4) -0.023(3)
F3 0.118(4) 0.051(3) 0.131(5) 0.005(3) 0.070(4) -0.014(3)
F4 0.100(4) 0.097(4) 0.122(5) -0.056(4) 0.046(4) 0.008(3)
F5 0.065(3) 0.093(4) 0.121(5) 0.031(4) -0.016(3) 0.037(3)
O6 0.037(3) 0.056(3) 0.066(4) -0.020(3) 0.001(2) -0.003(2)
C1 0.032(3) 0.038(4) 0.050(5) -0.006(3) 0.015(3) 0.004(3)
C0AA 0.064(5) 0.046(5) 0.095(7) -0.024(5) 0.037(5) -0.018(4)
C2 0.069(5) 0.036(5) 0.086(7) 0.010(4) 0.048(5) 0.003(4)
C3 0.045(4) 0.048(5) 0.050(5) 0.002(4) 0.020(3) 0.001(3)
C4 0.039(3) 0.031(4) 0.032(4) -0.003(3) 0.009(3) -0.002(3)
C5 0.025(3) 0.037(4) 0.035(4) 0.001(3) 0.001(3) 0.000(3)
C6 0.032(3) 0.033(3) 0.040(4) 0.001(3) 0.009(3) 0.005(3)
C7 0.025(3) 0.041(4) 0.053(4) 0.002(3) 0.006(3) 0.001(3)
C8 0.030(3) 0.041(4) 0.044(4) -0.002(3) 0.008(3) -0.002(3)
C9 0.027(3) 0.045(4) 0.052(4) 0.006(4) 0.004(3) -0.011(3)
C10 0.046(4) 0.046(4) 0.046(5) 0.009(4) 0.008(3) -0.010(3)
C11 0.049(4) 0.036(4) 0.049(4) 0.006(3) 0.019(3) -0.009(3)
C12 0.049(4) 0.067(6) 0.072(7) -0.018(5) 0.000(4) -0.011(4)
C13 0.054(4) 0.045(4) 0.056(5) -0.012(4) 0.011(4) -0.004(4)
C14 0.028(3) 0.042(4) 0.030(4) -0.002(3) 0.000(3) 0.004(3)
C15 0.043(4) 0.034(4) 0.041(4) 0.009(3) 0.019(3) 0.003(3)
C16 0.042(4) 0.044(4) 0.043(5) 0.010(3) 0.001(3) 0.003(3)
C17 0.045(4) 0.044(5) 0.081(7) 0.020(5) 0.012(4) 0.011(4)
C18 0.058(5) 0.046(5) 0.097(7) 0.005(5) 0.038(5) 0.011(4)
C19 0.065(5) 0.054(5) 0.074(6) -0.017(4) 0.036(5) -0.003(4)
C20 0.043(4) 0.051(5) 0.049(5) -0.008(4) 0.013(3) 0.005(3)
C21 0.036(4) 0.034(4) 0.041(4) -0.002(3) 0.004(3) 0.002(3)
C22 0.041(4) 0.033(4) 0.036(4) 0.001(3) 0.008(3) 0.004(3)
C23 0.046(4) 0.045(4) 0.047(4) 0.000(3) 0.017(3) 0.000(3)
C24 0.034(4) 0.062(5) 0.043(4) -0.008(4) 0.012(3) -0.006(3)
C25 0.045(4) 0.067(5) 0.038(4) 0.007(4) 0.018(3) 0.014(4)
C26 0.056(5) 0.050(5) 0.059(5) -0.014(4) 0.016(4) 0.001(4)
C27 0.041(4) 0.047(5) 0.059(5) -0.009(4) 0.013(3) 0.003(3)
C28 0.027(3) 0.063(5) 0.077(6) 0.009(5) 0.003(4) -0.019(3)
C29 0.043(4) 0.060(5) 0.077(6) 0.013(4) 0.013(4) -0.017(4)

loop_
_atom_type_symbol
_atom_type_description
_atom_type_scat_dispersion_real
_atom_type_scat_dispersion_imag
_atom_type_scat_source
C C 0.0033 0.0016 'International Tables Vol C Tables 4.2.6.8 and 6.1.1.4'
H H 0.0000 0.0000 'International Tables Vol C Tables 4.2.6.8 and 6.1.1.4'
Br Br -0.2901 2.4595 'International Tables Vol C Tables 4.2.6.8 and 6.1.1.4'
F F 0.0171 0.0103 'International Tables Vol C Tables 4.2.6.8 and 6.1.1.4'
O O 0.0106 0.0060 'International Tables Vol C Tables 4.2.6.8 and 6.1.1.4'

loop_
_geom_angle_atom_site_label_1
_geom_angle_atom_site_label_2
_geom_angle_atom_site_label_3
_geom_angle
_geom_angle_site_symmetry_1
_geom_angle_site_symmetry_3
_geom_angle_publ_flag
C3 C1 C4 117.4(6) . . ?
C13 C1 C3 119.0(7) . . ?
C13 C1 C4 123.5(7) . . ?
C2 C0AA H0AA 121.4 . . ?
C12 C0AA H0AA 121.4 . . ?
C12 C0AA C2 117.2(7) . . ?
F3 C2 C0AA 119.4(8) . . ?
F3 C2 C3 117.5(8) . . ?
C0AA C2 C3 123.1(7) . . ?
C1 C3 H3 120.7 . . ?
C2 C3 C1 118.5(7) . . ?
C2 C3 H3 120.7 . . ?
C1 C4 H4 111.0 . . ?
C1 C4 C5 117.4(5) . . ?
C1 C4 C14 117.0(5) . . ?
C5 C4 H4 111.0 . . ?
C5 C4 C14 87.5(5) . . ?
C14 C4 H4 111.0 . . ?
C4 C5 H5 113.3 . . ?
C4 C5 C6 88.6(4) . . ?
C6 C5 H5 113.3 . . ?
C21 C5 C4 111.2(6) . . ?
C21 C5 H5 113.3 . . ?
C21 C5 C6 114.8(5) . . ?
C5 C6 H6 109.0 . . ?
C7 C6 C5 121.4(5) . . ?
C7 C6 H6 109.0 . . ?
C7 C6 C14 117.6(5) . . ?
C14 C6 C5 89.2(5) . . ?
C14 C6 H6 109.0 . . ?
O1 C7 C6 119.4(6) . . ?
O1 C7 C8 120.9(6) . . ?
C8 C7 C6 119.5(5) . . ?
C9 C8 C7 123.4(6) . . ?
C28 C8 C7 119.0(6) . . ?
C28 C8 C9 117.5(6) . . ?
C8 C9 H9 118.8 . . ?
C10 C9 C8 122.3(6) . . ?
C10 C9 H9 118.8 . . ?
C9 C10 H10 120.7 . . ?
C9 C10 C11 118.6(6) . . ?
C11 C10 H10 120.7 . . ?
C10 C11 Br1 119.6(5) . . ?
C10 C11 C29 121.2(7) . . ?
C29 C11 Br1 119.2(5) . . ?
F2 C12 C0AA 118.9(8) . . ?
F2 C12 C13 117.9(8) . . ?
C0AA C12 C13 123.2(8) . . ?
C1 C13 H13 120.6 . . ?
C12 C13 C1 118.8(8) . . ?
C12 C13 H13 120.6 . . ?
C4 C14 H14 107.2 . . ?
C6 C14 C4 89.4(4) . . ?
C6 C14 H14 107.2 . . ?
C15 C14 C4 125.1(5) . . ?
C15 C14 C6 118.7(6) . . ?
C15 C14 H14 107.2 . . ?
C16 C15 C14 119.7(6) . . ?
C20 C15 C14 122.1(6) . . ?
C20 C15 C16 118.1(6) . . ?
C15 C16 H16 120.6 . . ?
C17 C16 C15 118.7(7) . . ?
C17 C16 H16 120.6 . . ?
C16 C17 F5 116.6(8) . . ?
C18 C17 F5 119.0(8) . . ?
C18 C17 C16 124.4(7) . . ?
C17 C18 H18 122.0 . . ?
C17 C18 C19 115.9(7) . . ?
C19 C18 H18 122.0 . . ?
F4 C19 C18 118.4(8) . . ?
F4 C19 C20 117.9(7) . . ?
C20 C19 C18 123.8(8) . . ?
C15 C20 H20 120.5 . . ?
C19 C20 C15 119.1(6) . . ?
C19 C20 H20 120.5 . . ?
O6 C21 C5 121.8(6) . . ?
O6 C21 C22 120.3(6) . . ?
C22 C21 C5 117.9(5) . . ?
C23 C22 C21 123.1(6) . . ?
C27 C22 C21 118.6(6) . . ?
C27 C22 C23 118.2(6) . . ?
C22 C23 H23 119.7 . . ?
C24 C23 C22 120.6(7) . . ?
C24 C23 H23 119.7 . . ?
C23 C24 H24 120.4 . . ?
C25 C24 C23 119.2(6) . . ?
C25 C24 H24 120.4 . . ?
C24 C25 Br2 119.6(5) . . ?
C24 C25 C26 121.6(6) . . ?
C26 C25 Br2 118.7(6) . . ?
C25 C26 H26 120.5 . . ?
C25 C26 C27 119.0(7) . . ?
C27 C26 H26 120.5 . . ?
C22 C27 C26 121.2(6) . . ?
C22 C27 H27 119.4 . . ?
C26 C27 H27 119.4 . . ?
C8 C28 H28 119.5 . . ?
C29 C28 C8 120.9(6) . . ?
C29 C28 H28 119.5 . . ?
C11 C29 H29 120.4 . . ?
C28 C29 C11 119.3(6) . . ?
C28 C29 H29 120.4 . . ?

loop_
_geom_bond_atom_site_label_1
_geom_bond_atom_site_label_2
_geom_bond_distance
_geom_bond_site_symmetry_2
_geom_bond_publ_flag
Br1 C11 1.866(7) . ?
Br2 C25 1.880(7) . ?
O1 C7 1.206(7) . ?
F2 C12 1.324(10) . ?
F3 C2 1.345(9) . ?
F4 C19 1.343(9) . ?
F5 C17 1.362(9) . ?
O6 C21 1.197(7) . ?
C1 C3 1.380(10) . ?
C1 C4 1.496(9) . ?
C1 C13 1.376(9) . ?
C0AA H0AA 0.9500 . ?
C0AA C2 1.351(11) . ?
C0AA C12 1.332(12) . ?
C2 C3 1.364(10) . ?
C3 H3 0.9500 . ?
C4 H4 1.0000 . ?
C4 C5 1.556(9) . ?
C4 C14 1.571(8) . ?
C5 H5 1.0000 . ?
C5 C6 1.558(9) . ?
C5 C21 1.479(9) . ?
C6 H6 1.0000 . ?
C6 C7 1.488(9) . ?
C6 C14 1.521(9) . ?
C7 C8 1.460(9) . ?
C8 C9 1.384(8) . ?
C8 C28 1.378(9) . ?
C9 H9 0.9500 . ?
C9 C10 1.348(9) . ?
C10 H10 0.9500 . ?
C10 C11 1.358(9) . ?
C11 C29 1.376(9) . ?
C12 C13 1.370(10) . ?
C13 H13 0.9500 . ?
C14 H14 1.0000 . ?
C14 C15 1.478(9) . ?
C15 C16 1.389(8) . ?
C15 C20 1.372(9) . ?
C16 H16 0.9500 . ?
C16 C17 1.361(11) . ?
C17 C18 1.321(11) . ?
C18 H18 0.9500 . ?
C18 C19 1.359(11) . ?
C19 C20 1.355(10) . ?
C20 H20 0.9500 . ?
C21 C22 1.478(9) . ?
C22 C23 1.400(9) . ?
C22 C27 1.365(9) . ?
C23 H23 0.9500 . ?
C23 C24 1.368(9) . ?
C24 H24 0.9500 . ?
C24 C25 1.358(10) . ?
C25 C26 1.364(10) . ?
C26 H26 0.9500 . ?
C26 C27 1.376(10) . ?
C27 H27 0.9500 . ?
C28 H28 0.9500 . ?
C28 C29 1.359(10) . ?
C29 H29 0.9500 . ?

loop_
_geom_torsion_atom_site_label_1
_geom_torsion_atom_site_label_2
_geom_torsion_atom_site_label_3
_geom_torsion_atom_site_label_4
_geom_torsion
_geom_torsion_site_symmetry_1
_geom_torsion_site_symmetry_2
_geom_torsion_site_symmetry_3
_geom_torsion_site_symmetry_4
_geom_torsion_publ_flag
Br1 C11 C29 C28 175.9(7) . . . . ?
Br2 C25 C26 C27 -175.6(6) . . . . ?
O1 C7 C8 C9 -179.2(7) . . . . ?
O1 C7 C8 C28 1.5(11) . . . . ?
F2 C12 C13 C1 178.9(8) . . . . ?
F3 C2 C3 C1 177.7(7) . . . . ?
F4 C19 C20 C15 179.5(7) . . . . ?
F5 C17 C18 C19 -179.0(8) . . . . ?
O6 C21 C22 C23 -168.6(7) . . . . ?
O6 C21 C22 C27 13.9(10) . . . . ?
C1 C4 C5 C6 -102.3(6) . . . . ?
C1 C4 C5 C21 141.6(6) . . . . ?
C1 C4 C14 C6 102.2(6) . . . . ?
C1 C4 C14 C15 -23.2(9) . . . . ?
C0AA C2 C3 C1 -3.7(12) . . . . ?
C0AA C12 C13 C1 -0.5(15) . . . . ?
C2 C0AA C12 F2 -179.4(8) . . . . ?
C2 C0AA C12 C13 0.0(15) . . . . ?
C3 C1 C4 C5 175.2(6) . . . . ?
C3 C1 C4 C14 73.2(9) . . . . ?
C3 C1 C13 C12 -1.1(13) . . . . ?
C4 C1 C3 C2 -178.6(7) . . . . ?
C4 C1 C13 C12 -179.2(8) . . . . ?
C4 C5 C6 C7 -139.9(6) . . . . ?
C4 C5 C6 C14 -17.6(5) . . . . ?
C4 C5 C21 O6 87.8(8) . . . . ?
C4 C5 C21 C22 -91.6(7) . . . . ?
C4 C14 C15 C16 -127.8(7) . . . . ?
C4 C14 C15 C20 55.8(10) . . . . ?
C5 C4 C14 C6 -17.5(5) . . . . ?
C5 C4 C14 C15 -142.9(6) . . . . ?
C5 C6 C7 O1 118.5(7) . . . . ?
C5 C6 C7 C8 -66.2(9) . . . . ?
C5 C6 C14 C4 17.4(5) . . . . ?
C5 C6 C14 C15 148.0(5) . . . . ?
C5 C21 C22 C23 10.9(10) . . . . ?
C5 C21 C22 C27 -166.6(7) . . . . ?
C6 C5 C21 O6 -10.8(9) . . . . ?
C6 C5 C21 C22 169.8(5) . . . . ?
C6 C7 C8 C9 5.6(10) . . . . ?
C6 C7 C8 C28 -173.7(7) . . . . ?
C6 C14 C15 C16 120.5(7) . . . . ?
C6 C14 C15 C20 -55.9(8) . . . . ?
C7 C6 C14 C4 143.0(6) . . . . ?
C7 C6 C14 C15 -86.5(7) . . . . ?
C7 C8 C9 C10 177.7(7) . . . . ?
C7 C8 C28 C29 -179.2(8) . . . . ?
C8 C9 C10 C11 1.6(12) . . . . ?
C8 C28 C29 C11 1.4(13) . . . . ?
C9 C8 C28 C29 1.5(12) . . . . ?
C9 C10 C11 Br1 -177.4(6) . . . . ?
C9 C10 C11 C29 1.4(12) . . . . ?
C10 C11 C29 C28 -2.9(13) . . . . ?
C12 C0AA C2 F3 -179.3(8) . . . . ?
C12 C0AA C2 C3 2.2(13) . . . . ?
C13 C1 C3 C2 3.1(11) . . . . ?
C13 C1 C4 C5 -6.6(10) . . . . ?
C13 C1 C4 C14 -108.6(8) . . . . ?
C14 C4 C5 C6 17.0(5) . . . . ?
C14 C4 C5 C21 -99.1(5) . . . . ?
C14 C6 C7 O1 11.0(10) . . . . ?
C14 C6 C7 C8 -173.7(6) . . . . ?
C14 C15 C16 C17 -176.2(7) . . . . ?
C14 C15 C20 C19 176.5(7) . . . . ?
C15 C16 C17 F5 178.5(7) . . . . ?
C15 C16 C17 C18 -0.2(13) . . . . ?
C16 C15 C20 C19 0.1(10) . . . . ?
C16 C17 C18 C19 -0.4(14) . . . . ?
C17 C18 C19 F4 -179.4(8) . . . . ?
C17 C18 C19 C20 0.9(14) . . . . ?
C18 C19 C20 C15 -0.8(13) . . . . ?
C20 C15 C16 C17 0.3(11) . . . . ?
C21 C5 C6 C7 -27.2(9) . . . . ?
C21 C5 C6 C14 95.1(6) . . . . ?
C21 C22 C23 C24 -175.0(6) . . . . ?
C21 C22 C27 C26 173.3(7) . . . . ?
C22 C23 C24 C25 1.4(11) . . . . ?
C23 C22 C27 C26 -4.4(11) . . . . ?
C23 C24 C25 Br2 173.8(5) . . . . ?
C23 C24 C25 C26 -3.6(11) . . . . ?
C24 C25 C26 C27 1.8(11) . . . . ?
C25 C26 C27 C22 2.3(12) . . . . ?
C27 C22 C23 C24 2.5(11) . . . . ?
C28 C8 C9 C10 -3.0(11) . . . . ?
